data_2004103
loop_
_publ_author_name
'Alyea, E. C.'
'Ferguson, G.'
'Song, S.-Q.'

_publ_section_title
;
 <i>fac</i>-Tricarbonyltris(triphenyl phosphite)molybdenum(0)
;
_journal_issue 11
_journal_name_full 'Acta Crystallographica Section C'
_journal_page_first 2238
_journal_page_last 2242
_journal_paper_doi 10.1107/S0108270195006603
_journal_volume 51
_journal_year 1995
_chemical_formula_moiety 'C57 H45 Mo O12 P3 '
_chemical_formula_structural '((C6 H5 O)3 P)3 Mo (C O)3'
_chemical_formula_sum 'C57 H45 Mo O12 P3'
_chemical_formula_weight 1110.78
_chemical_name_systematic
;
fac-Tricarbonyl-tris(triphenyl phospite)molybdenum
;
_space_group_IT_number 2
_symmetry_cell_setting triclinic
_symmetry_space_group_name_Hall '-P 1'
_symmetry_space_group_name_H-M 'P -1'
_cell_angle_alpha 67.616(10)
_cell_angle_beta 77.54(2)
_cell_angle_gamma 87.58(2)
_cell_formula_units_Z 4
_cell_length_a 11.991(5)
_cell_length_b 20.666(2)
_cell_length_c 24.082(4)
_cell_measurement_reflns_used 25
_cell_measurement_temperature 294.0(10)
_cell_measurement_theta_max 12.00
_cell_measurement_theta_min 6.00
_cell_volume 5383(3)
_computing_cell_refinement 'SET4 and CELDIM CAD-4 Software'
_computing_data_collection 'Enraf-Nonius CAD4 Software (Enraf-Nonius 1992)'
_computing_data_reduction 'DATRD2 NRCVAX94 (Gabe, Le Page, Charland, Lee & White, 1989)'
_computing_molecular_graphics 'NRCVAX94, PLATON (Spek, 1994a), PLUTON (Spek 1994b), ORTEPII (Johnson, 1976)'
_computing_publication_material 'NRCVAX94, SHELXL93'
_computing_structure_refinement 'NRCVAX94, SHELXL93 (Sheldrick, 1993)'
_computing_structure_solution 'SHELXS86 (Sheldrick, 1985)'
_diffrn_ambient_temperature 294.0(10)
_diffrn_measurement_device 'Enraf-Nonius CAD-4'
_diffrn_measurement_method '\q/2\q '
_diffrn_radiation_monochromator graphite
_diffrn_radiation_source 'X-ray tube'
_diffrn_radiation_type 'Molybdenum K\a'
_diffrn_radiation_wavelength 0.7107
_diffrn_reflns_av_R_equivalents 0.0000
_diffrn_reflns_av_sigmaI/netI 0.3312
_diffrn_reflns_limit_h_max 13
_diffrn_reflns_limit_h_min -13
_diffrn_reflns_limit_k_max 23
_diffrn_reflns_limit_k_min 0
_diffrn_reflns_limit_l_max 27
_diffrn_reflns_limit_l_min -24
_diffrn_reflns_number 16846
_diffrn_reflns_theta_max 23.92
_diffrn_reflns_theta_min 2.00
_diffrn_standards_decay_% 5.0
_diffrn_standards_interval_time 60
_diffrn_standards_number 3
_exptl_absorpt_coefficient_mu 0.394
_exptl_absorpt_correction_T_max 0.918
_exptl_absorpt_correction_T_min 0.882
_exptl_absorpt_correction_type 'empirical, from \y-scan data (North, Philips & Mathews, 1968)'
_exptl_crystal_colour colourless
_exptl_crystal_density_diffrn 1.371
_exptl_crystal_density_meas ?
_exptl_crystal_description plate
_exptl_crystal_F_000 2280
_exptl_crystal_size_max 0.25
_exptl_crystal_size_mid 0.20
_exptl_crystal_size_min 0.10
_refine_diff_density_max 0.443
_refine_diff_density_min -0.900
_refine_ls_extinction_method none
_refine_ls_goodness_of_fit_all 0.808
_refine_ls_goodness_of_fit_obs 1.154
_refine_ls_hydrogen_treatment 'riding (SHELXL defaults, C-H 0.93\%A)'
_refine_ls_matrix_type full
_refine_ls_number_parameters 991
_refine_ls_number_reflns 16846
_refine_ls_number_restraints 900
_refine_ls_restrained_S_all 0.796
_refine_ls_restrained_S_obs 1.076
_refine_ls_R_factor_all 0.2479
_refine_ls_R_factor_obs 0.0908
_refine_ls_shift/esd_max 0.222
_refine_ls_shift/esd_mean 0.019
_refine_ls_structure_factor_coef Fsqd
_refine_ls_weighting_details w=1/[\s^2^(Fo^2^)+(0.0772P)^2^]
_refine_ls_weighting_scheme calc
_refine_ls_wR_factor_all 0.2200
_refine_ls_wR_factor_obs 0.1694
_reflns_number_observed 5447
_reflns_number_total 16846
_reflns_observed_criterion >2\s(I)
_cod_data_source_file cf1001.cif
_cod_data_source_block 9346
_cod_depositor_comments
;
The following automatic conversions were performed:
'_symmetry_cell_setting' value 'Triclinic' changed to 'triclinic'
according to '/home/saulius/struct/CIF-dictionaries/cif_core.dic'
dictionary named 'cif_core.dic' version 2.4.1 from 2010-06-29.

Automatic conversion script
Id: cif_fix_enum 1527 2010-12-29 10:47:43Z saulius 

The following automatic conversions were performed:

'_symmetry_cell_setting' value 'Triclinic' changed to 'triclinic'
according to /home/saulius/struct/CIF-dictionaries/cif_core.dic
dictionary named 'cif_core.dic' version 2.4.1 from 2010-06-29.

Automatic conversion script
Id: cif_fix_values 1715 2011-07-08 13:25:40Z adriana 

The following automatic conversions were performed:

'_exptl_crystal_density_meas' value 'not measured' was changed to '?'
- the value is perceived as not measured.

Automatic conversion script
Id: cif_fix_values 3008 2015-01-20 13:52:24Z robertas 

The following automatic conversions were performed:

'_refine_ls_weighting_scheme' value 'calc
w=1/[\s^2^(Fo^2^)+(0.0772P)^2^]' was changed to 'calc'. New tag
'_refine_ls_weighting_details' was created. The value of the new tag
was set to 'w=1/[\s^2^(Fo^2^)+(0.0772P)^2^]'.

Automatic conversion script
Id: cif_fix_values 3143 2015-03-26 13:38:13Z robertas 
;
_cod_database_code 2004103

loop_
_symmetry_equiv_pos_as_xyz
'x, y, z'
'-x, -y, -z'

loop_
_atom_site_aniso_label
_atom_site_aniso_U_11
_atom_site_aniso_U_22
_atom_site_aniso_U_33
_atom_site_aniso_U_12
_atom_site_aniso_U_13
_atom_site_aniso_U_23
Mo1 0.0382(7) 0.0464(7) 0.0373(6) 0.0071(5) -0.0117(5) -0.0167(5)
P11 0.040(2) 0.056(2) 0.038(2) 0.000(2) -0.008(2) -0.016(2)
P12 0.047(2) 0.049(2) 0.039(2) 0.000(2) -0.008(2) -0.018(2)
P13 0.037(2) 0.050(2) 0.039(2) 0.009(2) -0.0095(15) -0.018(2)
O11 0.103(8) 0.052(6) 0.092(8) 0.002(6) -0.028(6) -0.030(6)
O12 0.046(6) 0.103(8) 0.103(8) 0.016(6) -0.010(6) -0.056(6)
O13 0.078(8) 0.105(8) 0.058(6) 0.008(6) -0.026(5) -0.010(6)
O111 0.051(5) 0.046(5) 0.051(5) 0.016(4) -0.002(4) -0.014(4)
O112 0.046(5) 0.067(6) 0.055(5) -0.021(4) -0.006(4) -0.020(4)
O113 0.045(5) 0.042(5) 0.059(5) 0.005(4) -0.009(4) -0.023(4)
O121 0.070(6) 0.059(5) 0.041(5) -0.013(5) -0.003(4) -0.025(4)
O122 0.042(5) 0.088(6) 0.057(5) 0.013(5) -0.016(4) -0.038(5)
O123 0.108(8) 0.050(5) 0.039(5) 0.002(5) -0.011(5) -0.014(4)
O131 0.038(5) 0.059(5) 0.046(5) -0.001(4) 0.004(4) -0.023(4)
O132 0.041(5) 0.051(5) 0.037(4) -0.003(4) -0.008(4) -0.013(4)
O133 0.038(5) 0.063(5) 0.055(5) 0.004(4) -0.007(4) -0.029(4)
C11 0.058(9) 0.056(9) 0.047(8) 0.004(7) -0.015(7) -0.017(7)
C12 0.047(9) 0.081(10) 0.056(8) 0.025(8) -0.025(7) -0.033(8)
C13 0.058(9) 0.051(8) 0.051(8) 0.006(7) -0.024(7) -0.007(7)
C111 0.064(9) 0.047(8) 0.048(8) -0.002(7) -0.007(7) -0.019(6)
C112 0.062(10) 0.071(9) 0.060(9) 0.010(8) -0.013(7) -0.024(7)
C113 0.058(10) 0.098(11) 0.085(10) -0.004(8) 0.008(8) -0.052(9)
C114 0.087(11) 0.072(10) 0.078(10) -0.008(8) 0.023(9) -0.047(9)
C115 0.098(13) 0.120(13) 0.071(10) 0.011(11) 0.007(9) -0.041(10)
C116 0.070(10) 0.073(9) 0.058(9) 0.001(8) -0.024(7) -0.022(7)
C121 0.045(8) 0.075(9) 0.056(8) -0.004(7) -0.008(7) -0.026(7)
C122 0.070(11) 0.076(10) 0.081(10) -0.010(8) -0.009(9) -0.022(8)
C123 0.103(14) 0.113(14) 0.122(14) -0.043(11) -0.016(11) -0.044(11)
C124 0.049(10) 0.129(14) 0.126(14) -0.019(10) -0.016(9) -0.072(12)
C125 0.055(10) 0.095(11) 0.146(14) 0.016(9) -0.042(10) -0.069(10)
C126 0.058(9) 0.073(10) 0.105(11) 0.006(8) -0.031(8) -0.052(9)
C131 0.025(7) 0.055(8) 0.071(9) 0.000(6) -0.003(6) -0.025(7)
C132 0.092(12) 0.077(10) 0.092(11) -0.004(9) -0.038(9) -0.038(9)
C133 0.171(17) 0.056(11) 0.142(15) -0.011(11) -0.057(14) -0.034(10)
C134 0.131(15) 0.038(9) 0.176(18) -0.002(10) -0.032(14) -0.021(10)
C135 0.114(14) 0.049(10) 0.136(15) 0.004(10) -0.020(12) 0.003(10)
C136 0.061(9) 0.052(8) 0.071(9) 0.015(7) -0.010(7) -0.009(7)
C141 0.072(10) 0.059(8) 0.063(9) -0.006(7) -0.026(8) -0.027(7)
C142 0.099(12) 0.109(11) 0.052(9) 0.021(10) -0.029(8) -0.046(8)
C143 0.124(14) 0.108(12) 0.069(10) 0.026(10) -0.039(9) -0.051(9)
C144 0.152(17) 0.119(13) 0.097(12) 0.028(12) -0.070(12) -0.067(10)
C145 0.134(16) 0.179(16) 0.150(15) 0.056(13) -0.109(13) -0.113(13)
C146 0.095(12) 0.164(14) 0.125(13) 0.044(11) -0.067(10) -0.111(12)
C151 0.033(7) 0.084(9) 0.074(9) 0.021(7) -0.009(6) -0.058(8)
C152 0.075(11) 0.100(12) 0.085(11) 0.022(9) -0.005(9) -0.044(9)
C153 0.096(13) 0.126(14) 0.106(13) 0.025(12) 0.004(10) -0.049(11)
C154 0.108(13) 0.125(14) 0.097(12) 0.060(12) -0.024(10) -0.069(11)
C155 0.114(13) 0.089(11) 0.063(9) 0.019(10) -0.012(9) -0.047(9)
C156 0.068(10) 0.088(10) 0.072(9) 0.025(8) -0.010(8) -0.055(8)
C161 0.098(12) 0.067(10) 0.042(8) 0.019(9) -0.003(8) -0.026(7)
C162 0.109(13) 0.091(12) 0.046(9) -0.009(10) 0.020(9) -0.013(8)
C163 0.19(2) 0.095(14) 0.072(11) 0.057(14) 0.040(12) 0.000(11)
C164 0.21(2) 0.067(12) 0.082(13) 0.006(13) 0.038(14) 0.005(10)
C165 0.159(18) 0.082(13) 0.116(15) -0.014(13) 0.033(13) -0.004(11)
C166 0.132(14) 0.047(9) 0.061(9) -0.010(9) -0.008(9) -0.015(7)
C171 0.032(7) 0.072(9) 0.070(8) -0.004(6) -0.006(6) -0.056(7)
C172 0.072(10) 0.076(10) 0.075(10) 0.005(8) 0.024(8) -0.025(8)
C173 0.083(12) 0.082(12) 0.136(14) -0.023(10) 0.024(11) -0.040(10)
C174 0.077(12) 0.108(14) 0.190(17) -0.040(11) 0.048(12) -0.069(13)
C175 0.066(12) 0.118(15) 0.28(2) -0.030(11) 0.051(14) -0.098(16)
C176 0.038(9) 0.089(11) 0.195(16) 0.004(8) -0.004(10) -0.081(12)
C181 0.042(8) 0.055(8) 0.049(7) -0.008(6) -0.015(6) -0.005(6)
C182 0.064(10) 0.107(11) 0.048(8) -0.005(8) -0.013(7) -0.031(8)
C183 0.113(14) 0.089(11) 0.063(9) -0.008(10) -0.062(9) -0.006(8)
C184 0.100(13) 0.073(11) 0.104(12) -0.001(9) -0.068(11) -0.004(9)
C185 0.068(10) 0.063(10) 0.106(12) 0.028(8) -0.043(9) -0.005(9)
C186 0.079(11) 0.053(9) 0.093(11) 0.040(8) -0.026(8) -0.031(8)
C191 0.048(8) 0.053(8) 0.049(7) 0.005(6) -0.018(6) -0.028(6)
C192 0.063(9) 0.067(9) 0.054(8) 0.029(7) -0.010(7) -0.037(7)
C193 0.051(9) 0.089(10) 0.059(8) 0.009(8) -0.001(7) -0.039(8)
C194 0.041(8) 0.094(11) 0.097(11) 0.024(8) -0.003(8) -0.056(9)
C195 0.070(11) 0.082(11) 0.099(12) 0.017(9) -0.020(9) -0.021(9)
C196 0.043(8) 0.062(9) 0.074(9) 0.010(7) -0.019(7) -0.029(7)
Mo2 0.0411(8) 0.0515(8) 0.0576(8) 0.0048(6) -0.0063(6) -0.0209(6)
P21 0.061(3) 0.067(3) 0.045(2) 0.006(2) -0.009(2) -0.022(2)
P22 0.051(2) 0.061(2) 0.070(3) 0.003(2) -0.006(2) -0.033(2)
P23 0.051(2) 0.045(2) 0.049(2) 0.008(2) -0.014(2) -0.017(2)
O21 0.117(10) 0.101(9) 0.122(10) 0.067(8) -0.044(8) -0.034(8)
O22 0.085(9) 0.109(9) 0.117(9) -0.032(7) -0.018(7) -0.034(7)
O23 0.090(9) 0.147(10) 0.105(9) -0.004(8) 0.045(7) -0.059(8)
O211 0.067(6) 0.052(5) 0.049(5) 0.025(5) -0.012(4) -0.011(4)
O212 0.096(8) 0.074(7) 0.074(7) -0.007(6) -0.016(6) 0.002(5)
O213 0.104(8) 0.105(8) 0.068(6) 0.013(6) -0.027(6) -0.046(6)
O221 0.095(8) 0.079(7) 0.059(6) -0.010(6) 0.009(5) -0.037(5)
O222 0.051(7) 0.093(8) 0.171(10) 0.008(6) -0.030(7) -0.075(7)
O223 0.147(9) 0.062(6) 0.065(6) -0.034(6) 0.000(6) -0.035(5)
O231 0.062(6) 0.055(5) 0.048(5) 0.008(4) -0.025(4) -0.014(4)
O232 0.039(5) 0.061(5) 0.047(5) 0.001(4) -0.001(4) -0.023(4)
O233 0.063(6) 0.047(5) 0.066(6) 0.011(4) -0.003(5) -0.032(4)
C21 0.088(13) 0.077(12) 0.079(11) 0.016(10) -0.009(9) -0.028(9)
C22 0.061(11) 0.074(11) 0.051(9) -0.014(8) -0.014(8) -0.006(8)
C23 0.061(10) 0.092(11) 0.039(8) 0.010(8) -0.010(7) -0.015(8)
C211 0.079(11) 0.069(10) 0.070(9) 0.021(9) -0.017(9) -0.023(8)
C212 0.106(14) 0.094(12) 0.089(12) 0.023(10) -0.036(10) -0.023(10)
C213 0.133(17) 0.134(16) 0.134(15) 0.024(13) -0.068(14) -0.021(12)
C214 0.125(16) 0.136(16) 0.128(15) 0.034(14) -0.083(14) -0.030(12)
C215 0.133(17) 0.143(18) 0.22(2) -0.017(15) -0.105(15) -0.008(15)
C216 0.113(16) 0.138(17) 0.165(17) 0.005(13) -0.066(14) -0.014(14)
C221 0.065(10) 0.079(11) 0.056(9) -0.003(9) -0.023(8) 0.002(8)
C222 0.059(11) 0.130(14) 0.094(12) -0.008(10) -0.005(9) -0.024(11)
C223 0.077(13) 0.20(2) 0.115(15) -0.028(13) -0.028(12) -0.023(14)
C224 0.135(18) 0.149(17) 0.141(18) -0.045(15) -0.077(15) -0.016(14)
C225 0.137(17) 0.081(12) 0.147(16) 0.004(12) -0.047(13) -0.055(12)
C226 0.100(13) 0.072(11) 0.119(13) 0.016(9) -0.029(11) -0.040(10)
C231 0.138(15) 0.092(11) 0.042(9) 0.023(10) -0.038(9) -0.025(8)
C232 0.19(2) 0.202(19) 0.063(11) 0.000(17) -0.010(13) -0.037(13)
C233 0.24(3) 0.28(2) 0.067(13) 0.05(2) -0.005(16) 0.000(16)
C234 0.33(3) 0.25(2) 0.059(13) 0.01(2) -0.006(17) -0.036(15)
C235 0.37(3) 0.22(2) 0.072(14) 0.02(2) -0.070(19) -0.029(15)
C236 0.24(2) 0.175(18) 0.074(12) 0.000(17) -0.061(15) -0.021(13)
C241 0.119(14) 0.079(11) 0.060(9) -0.010(10) 0.003(10) -0.035(9)
C242 0.124(17) 0.124(15) 0.116(15) 0.010(13) 0.011(12) -0.040(12)
C243 0.146(18) 0.157(18) 0.19(2) 0.042(15) 0.027(17) -0.066(17)
C244 0.18(2) 0.21(2) 0.17(2) -0.011(18) 0.048(18) -0.110(18)
C245 0.19(2) 0.24(2) 0.119(16) -0.038(19) 0.060(16) -0.095(16)
C246 0.144(17) 0.148(15) 0.078(12) -0.036(13) 0.004(12) -0.049(12)
C251 0.061(10) 0.060(9) 0.103(12) -0.029(8) -0.032(9) -0.015(8)
C252 0.068(11) 0.103(12) 0.131(14) 0.001(10) -0.028(11) -0.031(11)
C253 0.032(9) 0.140(15) 0.168(17) -0.006(10) -0.017(10) -0.040(13)
C254 0.088(13) 0.120(14) 0.150(17) -0.021(11) -0.073(12) -0.018(12)
C255 0.106(14) 0.108(13) 0.113(13) -0.011(12) -0.054(12) -0.027(11)
C256 0.069(11) 0.117(13) 0.114(12) 0.012(10) -0.039(10) -0.057(10)
C261 0.096(12) 0.062(9) 0.035(7) -0.021(8) -0.006(7) -0.012(7)
C262 0.087(11) 0.043(8) 0.076(9) 0.001(8) -0.017(8) -0.030(7)
C263 0.056(9) 0.083(10) 0.070(9) -0.001(8) -0.023(7) -0.027(8)
C264 0.083(11) 0.050(8) 0.064(9) 0.003(8) -0.011(8) -0.021(7)
C265 0.068(10) 0.081(10) 0.076(10) 0.005(9) 0.009(8) -0.025(9)
C266 0.086(11) 0.073(10) 0.062(9) -0.023(9) -0.008(8) -0.015(8)
C271 0.080(10) 0.054(8) 0.033(7) 0.009(7) -0.009(7) -0.007(6)
C272 0.082(12) 0.075(11) 0.088(11) -0.023(9) -0.037(9) 0.006(9)
C273 0.081(12) 0.125(14) 0.126(14) 0.002(11) -0.053(11) -0.004(12)
C274 0.084(13) 0.151(17) 0.099(13) 0.027(12) -0.044(11) -0.021(12)
C275 0.103(14) 0.095(13) 0.095(12) 0.051(11) -0.042(11) -0.009(10)
C276 0.079(11) 0.049(8) 0.071(10) -0.004(8) 0.006(8) 0.000(7)
C281 0.042(8) 0.072(9) 0.060(8) -0.001(7) -0.007(6) -0.042(7)
C282 0.053(9) 0.059(9) 0.086(10) -0.002(7) 0.000(8) -0.023(8)
C283 0.053(9) 0.107(12) 0.084(11) 0.023(9) -0.004(8) -0.037(9)
C284 0.066(11) 0.127(14) 0.073(11) -0.003(10) -0.007(9) -0.011(10)
C285 0.062(11) 0.098(12) 0.082(11) -0.010(9) -0.009(8) -0.024(9)
C286 0.040(8) 0.072(9) 0.068(9) 0.002(7) 0.004(7) -0.028(8)
C291 0.052(8) 0.031(7) 0.053(8) -0.005(6) -0.003(6) -0.012(6)
C292 0.103(12) 0.036(7) 0.054(8) 0.015(7) -0.024(8) -0.012(6)
C293 0.079(11) 0.061(9) 0.090(11) 0.019(8) -0.024(9) -0.021(9)
C294 0.060(10) 0.087(11) 0.107(12) 0.016(8) 0.008(9) -0.042(10)
C295 0.088(12) 0.077(10) 0.084(10) -0.007(9) 0.017(9) -0.052(9)
C296 0.103(12) 0.057(9) 0.045(8) 0.005(8) -0.016(8) -0.011(7)

loop_
_atom_site_label
_atom_site_occupancy
_atom_site_fract_x
_atom_site_fract_y
_atom_site_fract_z
_atom_site_U_iso_or_equiv
_atom_site_thermal_displace_type
_atom_site_calc_flag
_atom_site_refinement_flags
_atom_site_type_symbol
Mo1 1 .39327(9) .49151(5) .26578(5) .0400(3) Uani d . Mo
P11 1 .4471(3) .6163(2) .21837(14) .0452(8) Uani d U P
P12 1 .2524(3) .5216(2) .34028(14) .0445(9) Uani d U P
P13 1 .2683(3) .5092(2) .19382(14) .0415(8) Uani d U P
O11 1 .3264(8) .3301(5) .3189(4) .080(3) Uani d U O
O12 1 .6060(8) .4374(5) .1967(4) .080(3) Uani d U O
O13 1 .5535(8) .4619(5) .3581(4) .085(3) Uani d U O
O111 1 .5190(6) .6549(4) .1490(3) .052(2) Uani d U O
O112 1 .5149(7) .6455(4) .2570(3) .057(2) Uani d U O
O113 1 .3408(6) .6666(4) .2143(3) .048(2) Uani d U O
O121 1 .2877(7) .5858(4) .3547(3) .056(2) Uani d U O
O122 1 .1315(7) .5452(4) .3216(3) .059(2) Uani d U O
O123 1 .2161(8) .4677(4) .4112(3) .067(3) Uani d U O
O131 1 .1326(6) .5130(4) .2123(3) .049(2) Uani d U O
O132 1 .2888(6) .5837(4) .1364(3) .044(2) Uani d U O
O133 1 .2671(6) .4534(4) .1614(3) .051(2) Uani d U O
C11 1 .3483(11) .3887(7) .3003(5) .054(3) Uani d U C
C12 1 .5277(11) .4610(7) .2162(6) .058(4) Uani d U C
C13 1 .4915(2) .47634(11) .32373(9) .055(4) Uani d U C
C111 1 .6005(2) .63118(11) .11275(9) .054(3) Uani d RU C
C112 1 .6982(2) .60147(11) .13247(9) .065(4) Uani d RU C
C113 1 .7827(2) .58104(11) .09373(9) .079(4) Uani d RU C
C114 1 .7695(2) .59032(11) .03526(9) .079(5) Uani d RU C
C115 1 .6718(2) .62002(11) .01553(9) .099(5) Uani d RU C
C116 1 .5873(2) .64045(11) .05428(9) .066(4) Uani d RU C
C121 1 .6249(2) .67026(11) .23954(9) .059(4) Uani d RU C
C122 1 .6639(2) .73311(11) .19098(9) .079(4) Uani d RU C
C123 1 .7777(2) .75572(11) .17732(9) .112(6) Uani d RU C
C124 1 .8525(2) .71548(11) .21223(9) .094(5) Uani d RU C
C125 1 .8135(2) .65263(11) .26080(9) .088(5) Uani d RU C
C126 1 .6997(2) .63002(11) .27445(9) .071(4) Uani d RU C
C131 1 .3570(2) .73807(11) .19661(9) .051(3) Uani d RU C
C132 1 .3479(2) .76497(11) .24217(9) .082(5) Uani d RU C
C133 1 .3623(2) .83668(11) .22613(9) .120(6) Uani d RU C
C134 1 .3859(2) .88148(11) .16455(9) .121(7) Uani d RU C
C135 1 .3949(2) .85458(11) .11900(9) .112(6) Uani d RU C
C136 1 .3805(2) .78288(11) .13503(9) .067(4) Uani d RU C
C141 1 .2996(2) .59025(11) .40914(9) .062(4) Uani d RU C
C142 1 .2100(2) .61403(11) .44270(9) .080(5) Uani d RU C
C143 1 .2228(2) .62211(11) .49573(9) .093(5) Uani d RU C
C144 1 .3252(2) .60642(11) .51521(9) .108(6) Uani d RU C
C145 1 .4148(2) .58264(11) .48165(9) .128(7) Uani d RU C
C146 1 .4020(2) .57456(11) .42862(9) .105(5) Uani d RU C
C151 1 .0543(2) .58072(11) .34741(9) .056(4) Uani d RU C
C152 1 -.0293(2) .54663(11) .39985(9) .086(5) Uani d RU C
C153 1 -0.1083(2) .58519(11) .42426(9) .112(6) Uani d RU C
C154 1 -0.1038(2) .65784(11) .39623(9) .103(6) Uani d RU C
C155 1 -.0202(2) .69193(11) .34380(9) .085(5) Uani d RU C
C156 1 .0589(2) .65337(11) .31939(9) .070(4) Uani d RU C
C161 1 .2136(2) .39692(11) .42999(9) .070(4) Uani d RU C
C162 1 .2981(2) .35956(11) .45873(9) .091(5) Uani d RU C
C163 1 .2942(2) .28684(11) .48024(9) .142(9) Uani d RU C
C164 1 .2058(2) .25146(11) .47301(9) .143(9) Uani d RU C
C165 1 .1212(2) .28881(11) .44426(9) .138(8) Uani d RU C
C166 1 .1251(2) .36154(11) .42275(9) .083(5) Uani d RU C
C171 1 .0479(2) .46297(11) .24738(9) .050(3) Uani d RU C
C172 1 .0611(2) .39123(11) .27354(9) .082(5) Uani d RU C
C173 1 -.0328(2) .34663(11) .30997(9) .108(6) Uani d RU C
C174 1 -0.1398(2) .37377(11) .32023(9) .132(7) Uani d RU C
C175 1 -0.1531(2) .44551(11) .29407(9) .161(8) Uani d RU C
C176 1 -.0592(2) .49012(11) .25764(9) .103(6) Uani d RU C
C181 1 .2116(2) .60920(11) .09824(9) .052(3) Uani d RU C
C182 1 .2106(2) .58758(11) .05030(9) .073(4) Uani d RU C
C183 1 .1338(2) .61523(11) .01231(9) .088(5) Uani d RU C
C184 1 .0581(2) .66449(11) .02224(9) .094(5) Uani d RU C
C185 1 .0591(2) .68612(11) .07018(9) .084(5) Uani d RU C
C186 1 .1359(2) .65847(11) .10818(9) .074(4) Uani d RU C
C191 1 .3631(2) .42556(11) .13794(9) .046(3) Uani d RU C
C192 1 .4534(2) .46846(11) .09485(9) .058(4) Uani d RU C
C193 1 .5480(2) .43903(11) .07026(9) .065(4) Uani d RU C
C194 1 .5522(2) .36669(11) .08877(9) .074(4) Uani d RU C
C195 1 .4618(2) .32378(11) .13187(9) .087(5) Uani d RU C
C196 1 .3673(2) .35322(11) .15645(9) .058(4) Uani d RU C
Mo2 1 .73624(10) .06117(6) .25169(5) .0508(4) Uani d . Mo
P21 1 .8263(3) -.0254(2) .3272(2) .0584(10) Uani d U P
P22 1 .8737(3) .1490(2) .2435(2) .0591(10) Uani d U P
P23 1 .8640(3) .0405(2) .16685(15) .0487(9) Uani d U P
O21 1 .6079(10) .1866(6) .1745(5) .115(4) Uani d U O
O22 1 .5511(9) -.0384(6) .2455(5) .106(4) Uani d U O
O23 1 .5455(9) .0666(6) .3607(5) .121(4) Uani d U O
O211 1 .9449(7) -.0524(4) .3016(3) .059(2) Uani d U O
O212 1 .7596(9) -.0928(5) .3792(4) .091(3) Uani d U O
O213 1 .8642(8) .0037(5) .3747(4) .088(3) Uani d U O
O221 1 .8553(8) .1957(5) .2828(4) .078(3) Uani d U O
O222 1 .9945(8) .1171(5) .2564(5) .097(3) Uani d U O
O223 1 .9065(9) .2073(5) .1768(4) .090(3) Uani d U O
O231 1 .8506(7) .0806(4) .0967(3) .055(2) Uani d U O
O232 1 .9998(6) .0542(4) .1547(3) .050(2) Uani d U O
O233 1 .8539(7) -.0398(4) .1761(3) .058(2) Uani d U O
C21 1 .6564(14) .1401(8) .1987(7) .084(5) Uani d U C
C22 1 .6231(12) -.0047(7) .2488(6) .067(4) Uani d U C
C23 1 .6216(2) .06700(11) .32042(9) .068(4) Uani d U C
C211 1 1.0249(2) -.08739(11) .33484(9) .074(4) Uani d RU C
C212 1 .9970(2) -0.15504(11) .37810(9) .098(5) Uani d RU C
C213 1 1.0767(2) -0.19228(11) .41098(9) .137(7) Uani d RU C
C214 1 1.1843(2) -0.16186(11) .40058(9) .128(7) Uani d RU C
C215 1 1.2122(2) -.09421(11) .35732(9) .170(9) Uani d RU C
C216 1 1.1325(2) -.05697(11) .32445(9) .146(8) Uani d RU C
C221 1 .6806(2) -0.13339(11) .36944(9) .073(4) Uani d RU C
C222 1 .5713(2) -0.14719(11) .40664(9) .102(6) Uani d RU C
C223 1 .4972(2) -0.19508(11) .40359(9) .139(8) Uani d RU C
C224 1 .5324(2) -0.22917(11) .36335(9) .144(9) Uani d RU C
C225 1 .6417(2) -0.21537(11) .32615(9) .116(6) Uani d RU C
C226 1 .7158(2) -0.16748(11) .32920(9) .096(5) Uani d RU C
C231 1 .8300(2) -.01912(11) .43598(9) .088(5) Uani d RU C
C232 1 .7185(2) -.01081(11) .46311(9) .156(8) Uani d RU C
C233 1 .6859(2) -.03165(11) .52662(9) .221(11) Uani d RU C
C234 1 .7648(2) -.06080(11) .56300(9) .224(12) Uani d RU C
C235 1 .8763(2) -.06911(11) .53586(9) .225(11) Uani d RU C
C236 1 .9089(2) -.04827(11) .47235(9) .165(8) Uani d RU C
C241 1 .7632(2) .19939(11) .32511(9) .086(5) Uani d RU C
C242 1 .6687(2) .23547(11) .30671(9) .129(7) Uani d RU C
C243 1 .5766(2) .24173(11) .35039(9) .174(10) Uani d RU C
C244 1 .5792(2) .21192(11) .41247(9) .188(11) Uani d RU C
C245 1 .6738(2) .17585(11) .43087(9) .191(11) Uani d RU C
C246 1 .7658(2) .16958(11) .38719(9) .125(7) Uani d RU C
C251 1 1.0945(2) .14209(11) .25598(9) .076(4) Uani d RU C
C252 1 1.1915(2) .12876(11) .21911(9) .104(6) Uani d RU C
C253 1 1.2993(2) .14761(11) .22220(9) .119(7) Uani d RU C
C254 1 1.3099(2) .17979(11) .26214(9) .121(7) Uani d RU C
C255 1 1.2129(2) .19313(11) .29901(9) .108(6) Uani d RU C
C256 1 1.1051(2) .17428(11) .29593(9) .093(5) Uani d RU C
C261 1 .9318(2) .27705(11) .15967(9) .067(4) Uani d RU C
C262 1 1.0453(2) .30085(11) .14409(9) .066(4) Uani d RU C
C263 1 1.0721(2) .37189(11) .12498(9) .069(4) Uani d RU C
C264 1 .9853(2) .41914(11) .12144(9) .066(4) Uani d RU C
C265 1 .8718(2) .39534(11) .13702(9) .081(5) Uani d RU C
C266 1 .8450(2) .32429(11) .15613(9) .077(4) Uani d RU C
C271 1 .7496(2) .10463(11) .07868(9) .059(4) Uani d RU C
C272 1 .6578(2) .05850(11) .09159(9) .089(5) Uani d RU C
C273 1 .5570(2) .08378(11) .07323(9) .119(6) Uani d RU C
C274 1 .5479(2) .15519(11) .04196(9) .116(7) Uani d RU C
C275 1 .6397(2) .20132(11) .02905(9) .104(6) Uani d RU C
C276 1 .7406(2) .17604(11) .04741(9) .077(4) Uani d RU C
C281 1 1.0801(2) .08511(11) .10035(9) .054(3) Uani d RU C
C282 1 1.1626(2) .04511(11) .08002(9) .070(4) Uani d RU C
C283 1 1.2488(2) .07731(11) .02834(9) .083(5) Uani d RU C
C284 1 1.2525(2) .14953(11) -.00300(9) .098(5) Uani d RU C
C285 1 1.1700(2) .18953(11) .01734(9) .084(5) Uani d RU C
C286 1 1.0838(2) .15733(11) .06902(9) .062(4) Uani d RU C
C291 1 .9318(2) -.07405(11) .14770(9) .048(3) Uani d RU C
C292 1 1.0086(2) -0.11567(11) .18025(9) .065(4) Uani d RU C
C293 1 1.0885(2) -0.15142(11) .15302(9) .078(4) Uani d RU C
C294 1 1.0917(2) -0.14553(11) .09324(9) .088(5) Uani d RU C
C295 1 1.0149(2) -0.10390(11) .06069(9) .082(5) Uani d RU C
C296 1 .9350(2) -.06816(11) .08792(9) .071(4) Uani d RU C
H112 1 .7070 .59526 .17159 .078 Uiso calc R H
H113 1 .8481 .56116 .10693 .094 Uiso calc R H
H114 1 .8261 .57666 .00934 .095 Uiso calc R H
H115 1 .6630 .62622 -0.02359 .119 Uiso calc R H
H116 1 .5220 .66032 .04108 .079 Uiso calc R H
H122 1 .6139 .76003 .16763 .095 Uiso calc R H
H123 1 .8039 .79777 .14483 .135 Uiso calc R H
H124 1 .9287 .73060 .20309 .113 Uiso calc R H
H125 1 .8635 .62571 .28416 .106 Uiso calc R H
H126 1 .6736 .58797 .30694 .085 Uiso calc R H
H132 1 .3322 .73499 .28338 .099 Uiso calc R H
H133 1 .3563 .85468 .25661 .144 Uiso calc R H
H134 1 .3956 .92945 .15383 .145 Uiso calc R H
H135 1 .4107 .88456 .07780 .135 Uiso calc R H
H136 1 .3866 .76488 .10455 .080 Uiso calc R H
H142 1 .1415 .62453 .42967 .096 Uiso calc R H
H143 1 .1629 .63801 .51819 .111 Uiso calc R H
H144 1 .3338 .61183 .55070 .130 Uiso calc R H
H145 1 .4834 .57214 .49469 .154 Uiso calc R H
H146 1 .4620 .55865 .40617 .126 Uiso calc R H
H152 1 -0.0323 .49802 .41860 .104 Uiso calc R H
H153 1 -0.1643 .56238 .45935 .135 Uiso calc R H
H154 1 -0.1567 .68364 .41256 .124 Uiso calc R H
H155 1 -0.0172 .74054 .32505 .102 Uiso calc R H
H156 1 .1148 .67618 .28431 .084 Uiso calc R H
H162 1 .3573 .38323 .46357 .110 Uiso calc R H
H163 1 .3508 .26185 .49947 .170 Uiso calc R H
H164 1 .2031 .20280 .48741 .171 Uiso calc R H
H165 1 .0620 .26514 .43942 .166 Uiso calc R H
H166 1 .0686 .38653 .40352 .100 Uiso calc R H
H172 1 .1328 .37307 .26667 .099 Uiso calc R H
H173 1 -0.0239 .29863 .32748 .129 Uiso calc R H
H174 1 -0.2026 .34392 .34460 .159 Uiso calc R H
H175 1 -0.2247 .46367 .30094 .194 Uiso calc R H
H176 1 -0.0680 .53812 .24014 .123 Uiso calc R H
H182 1 .2613 .55462 .04365 .087 Uiso calc R H
H183 1 .1331 .60076 -0.01976 .105 Uiso calc R H
H184 1 .0067 .68298 -0.00318 .112 Uiso calc R H
H185 1 .0085 .71909 .07683 .101 Uiso calc R H
H186 1 .1366 .67293 .14026 .089 Uiso calc R H
H192 1 .4506 .51686 .08247 .070 Uiso calc R H
H193 1 .6084 .46774 .04143 .078 Uiso calc R H
H194 1 .6154 .34699 .07232 .089 Uiso calc R H
H195 1 .4647 .27538 .14426 .105 Uiso calc R H
H196 1 .3069 .32451 .18528 .070 Uiso calc R H
H212 1 .9250 -0.17539 .38505 .118 Uiso calc R H
H213 1 1.0580 -0.23754 .43994 .164 Uiso calc R H
H214 1 1.2376 -0.18677 .42257 .153 Uiso calc R H
H215 1 1.2842 -0.07386 .35037 .204 Uiso calc R H
H216 1 1.1512 -0.01170 .29551 .176 Uiso calc R H
H222 1 .5477 -0.12438 .43357 .122 Uiso calc R H
H223 1 .4241 -0.20431 .42848 .167 Uiso calc R H
H224 1 .4828 -0.26121 .36132 .173 Uiso calc R H
H225 1 .6652 -0.23817 .29923 .139 Uiso calc R H
H226 1 .7889 -0.15824 .30432 .115 Uiso calc R H
H232 1 .6658 .00870 .43878 .188 Uiso calc R H
H233 1 .6114 -0.02609 .54478 .266 Uiso calc R H
H234 1 .7430 -0.07474 .60550 .269 Uiso calc R H
H235 1 .9291 -0.08861 .56020 .270 Uiso calc R H
H236 1 .9834 -0.05383 .45420 .199 Uiso calc R H
H242 1 .6670 .25543 .26518 .155 Uiso calc R H
H243 1 .5133 .26587 .33808 .209 Uiso calc R H
H244 1 .5176 .21611 .44170 .226 Uiso calc R H
H245 1 .6755 .15592 .47241 .229 Uiso calc R H
H246 1 .8291 .14544 .39950 .150 Uiso calc R H
H252 1 1.1844 .10724 .19238 .124 Uiso calc R H
H253 1 1.3642 .13869 .19754 .143 Uiso calc R H
H254 1 1.3820 .19241 .26421 .145 Uiso calc R H
H255 1 1.2200 .21467 .32574 .130 Uiso calc R H
H256 1 1.0402 .18321 .32060 .112 Uiso calc R H
H262 1 1.1033 .26924 .14646 .080 Uiso calc R H
H263 1 1.1480 .38782 .11457 .082 Uiso calc R H
H264 1 1.0032 .46668 .10865 .080 Uiso calc R H
H265 1 .8137 .42695 .13466 .097 Uiso calc R H
H266 1 .7690 .30837 .16655 .093 Uiso calc R H
H272 1 .6639 .01073 .11252 .107 Uiso calc R H
H273 1 .4956 .05292 .08187 .143 Uiso calc R H
H274 1 .4805 .17211 .02968 .139 Uiso calc R H
H275 1 .6336 .24910 .00813 .125 Uiso calc R H
H276 1 .8020 .20691 .03878 .092 Uiso calc R H
H282 1 1.1602 -0.00320 .10100 .084 Uiso calc R H
H283 1 1.3040 .05054 .01473 .100 Uiso calc R H
H284 1 1.3101 .17108 -0.03757 .118 Uiso calc R H
H285 1 1.1725 .23785 -0.00363 .101 Uiso calc R H
H286 1 1.0286 .18410 .08264 .075 Uiso calc R H
H292 1 1.0065 -0.11959 .22025 .078 Uiso calc R H
H293 1 1.1399 -0.17927 .17480 .094 Uiso calc R H
H294 1 1.1452 -0.16944 .07502 .105 Uiso calc R H
H295 1 1.0171 -0.09996 .02070 .098 Uiso calc R H
H296 1 .8837 -0.04030 .06615 .085 Uiso calc R H

loop_
_atom_type_symbol
_atom_type_description
_atom_type_scat_dispersion_real
_atom_type_scat_dispersion_imag
_atom_type_scat_source
C C 0.0033 0.0016 'International Tables Vol C Tables 4.2.6.8 and 6.1.1.4'
H H 0.0000 0.0000 'International Tables Vol C Tables 4.2.6.8 and 6.1.1.4'
Mo Mo -1.6832 0.6857 'International Tables Vol C Tables 4.2.6.8 and 6.1.1.4'
O O 0.0106 0.0060 'International Tables Vol C Tables 4.2.6.8 and 6.1.1.4'
P P 0.1023 0.0942 'International Tables Vol C Tables 4.2.6.8 and 6.1.1.4'

loop_
_geom_angle_atom_site_label_1
_geom_angle_atom_site_label_2
_geom_angle_atom_site_label_3
_geom_angle
_geom_angle_publ_flag
P11 Mo1 P12 85.58(11) yes
P11 Mo1 P13 89.35(11) yes
P12 Mo1 P13 95.05(11) yes
C11 Mo1 P11 176.9(3) yes
C12 Mo1 P11 96.1(4) yes
C13 Mo1 P11 91.32(10) yes
C11 Mo1 P12 96.4(4) yes
C12 Mo1 P12 169.2(3) yes
C13 Mo1 P12 84.72(11) yes
C11 Mo1 P13 88.1(4) yes
C12 Mo1 P13 95.6(3) yes
C13 Mo1 P13 179.27(11) yes
C12 Mo1 C11 82.4(5) yes
C13 Mo1 C11 91.2(4) yes
C13 Mo1 C12 84.6(3) yes
O113 P11 O111 98.1(4) ?
O113 P11 O112 99.3(4) ?
O111 P11 O112 101.9(4) ?
O113 P11 Mo1 114.3(3) ?
O111 P11 Mo1 124.1(3) ?
O112 P11 Mo1 115.2(3) ?
O121 P12 O122 101.5(5) ?
O121 P12 O123 96.1(4) ?
O122 P12 O123 103.4(5) ?
O121 P12 Mo1 115.7(3) ?
O122 P12 Mo1 115.8(3) ?
O123 P12 Mo1 121.0(3) ?
O131 P13 O132 96.1(4) ?
O131 P13 O133 96.3(4) ?
O132 P13 O133 103.2(4) ?
O131 P13 Mo1 123.2(3) ?
O132 P13 Mo1 114.7(3) ?
O133 P13 Mo1 119.2(3) ?
C111 O111 P11 131.4(5) ?
C121 O112 P11 126.4(5) ?
C131 O113 P11 121.1(5) ?
C141 O121 P12 131.3(5) ?
C151 O122 P12 124.8(5) ?
C161 O123 P12 124.7(5) ?
C171 O131 P13 132.3(5) ?
C181 O132 P13 122.7(5) ?
C191 O133 P13 124.4(5) ?
O11 C11 Mo1 177.7(12) ?
O12 C12 Mo1 169.7(11) ?
O13 C13 Mo1 174.2(5) ?
O111 C111 C116 119.1(3) ?
O111 C111 C112 120.9(3) ?
O112 C121 C126 116.2(3) ?
O112 C121 C122 123.7(3) ?
O113 C131 C136 121.7(3) ?
O113 C131 C132 118.3(3) ?
O121 C141 C146 120.6(3) ?
O121 C141 C142 119.4(3) ?
O122 C151 C156 118.1(4) ?
O122 C151 C152 121.9(4) ?
O123 C161 C162 119.4(4) ?
O123 C161 C166 120.5(4) ?
O131 C171 C172 126.4(3) ?
O131 C171 C176 113.6(3) ?
O132 C181 C182 121.5(3) ?
O132 C181 C186 118.5(3) ?
O133 C191 C192 121.1(3) ?
O133 C191 C196 118.8(3) ?
P21 Mo2 P22 88.80(14) yes
P21 Mo2 P23 92.05(12) yes
P22 Mo2 P23 89.34(12) yes
C21 Mo2 P21 171.0(4) yes
C22 Mo2 P21 96.7(4) yes
C23 Mo2 P21 87.31(11) yes
C21 Mo2 P22 87.0(5) yes
C22 Mo2 P22 173.7(4) yes
C23 Mo2 P22 98.36(11) yes
C21 Mo2 P23 95.8(4) yes
C22 Mo2 P23 87.3(4) yes
C23 Mo2 P23 172.25(12) yes
C22 Mo2 C21 88.0(6) yes
C23 Mo2 C21 85.5(4) yes
C23 Mo2 C22 85.1(4) yes
O212 P21 O211 104.9(5) ?
O212 P21 O213 94.7(5) ?
O211 P21 O213 100.3(5) ?
O212 P21 Mo2 122.7(4) ?
O211 P21 Mo2 116.6(3) ?
O213 P21 Mo2 113.4(4) ?
O221 P22 O223 100.3(5) ?
O221 P22 O222 100.0(5) ?
O223 P22 O222 103.5(6) ?
O221 P22 Mo2 124.9(4) ?
O223 P22 Mo2 112.7(4) ?
O222 P22 Mo2 112.7(4) ?
O233 P23 O232 102.5(4) ?
O233 P23 O231 102.4(4) ?
O232 P23 O231 97.4(4) ?
O233 P23 Mo2 110.2(3) ?
O232 P23 Mo2 120.2(3) ?
O231 P23 Mo2 121.3(3) ?
C211 O211 P21 127.1(5) ?
C221 O212 P21 123.6(7) ?
C231 O213 P21 129.1(7) ?
C241 O221 P22 130.0(7) ?
C251 O222 P22 136.0(7) ?
C261 O223 P22 128.7(6) ?
C271 O231 P23 125.4(6) ?
C281 O232 P23 130.8(5) ?
C291 O233 P23 125.9(6) ?
O21 C21 Mo2 172.1(14) ?
O22 C22 Mo2 174.2(13) ?
O23 C23 Mo2 173.5(6) ?
O211 C211 C212 118.6(3) ?
O211 C211 C216 121.4(3) ?
C226 C221 O212 120.2(4) ?
C222 C221 O212 119.1(4) ?
O213 C231 C236 119.2(4) ?
O213 C231 C232 120.7(4) ?
O221 C241 C242 120.4(4) ?
O221 C241 C246 119.5(4) ?
O222 C251 C252 118.2(4) ?
O222 C251 C256 121.4(4) ?
O223 C261 C266 120.5(5) ?
O223 C261 C262 119.5(5) ?
O231 C271 C272 120.9(3) ?
O231 C271 C276 119.1(3) ?
O232 C281 C282 120.3(3) ?
O232 C281 C286 119.5(3) ?
O233 C291 C292 118.4(3) ?
O233 C291 C296 121.6(3) ?

loop_
_geom_bond_atom_site_label_1
_geom_bond_atom_site_label_2
_geom_bond_distance
_geom_bond_publ_flag
Mo1 P11 2.441(3) yes
Mo1 P12 2.432(3) yes
Mo1 P13 2.444(3) yes
Mo1 C11 2.013(13) yes
Mo1 C12 2.018(13) yes
Mo1 C13 1.944(2) yes
P11 O111 1.609(7) no
P11 O112 1.639(8) no
P11 O113 1.606(7) no
P12 O121 1.588(8) no
P12 O122 1.610(8) no
P12 O123 1.619(8) no
P13 O131 1.598(7) no
P13 O132 1.614(7) no
P13 O133 1.622(7) no
O11 C11 1.140(12) ?
O12 C12 1.135(12) ?
O13 C13 1.176(9) ?
O111 C111 1.370(7) ?
O112 C121 1.353(8) ?
O113 C131 1.381(7) ?
O121 C141 1.385(7) ?
O122 C151 1.350(8) ?
O123 C161 1.355(8) ?
O131 C171 1.367(7) ?
O132 C181 1.391(7) ?
O133 C191 1.374(7) ?
Mo2 P21 2.425(4) yes
Mo2 P22 2.427(4) yes
Mo2 P23 2.442(4) yes
Mo2 C21 2.00(2) yes
Mo2 C22 1.991(15) yes
Mo2 C23 1.950(2) yes
P21 O211 1.591(8) no
P21 O212 1.575(9) no
P21 O213 1.626(9) no
P22 O221 1.568(8) no
P22 O222 1.608(9) no
P22 O223 1.574(9) no
P23 O231 1.614(7) no
P23 O232 1.609(8) no
P23 O233 1.594(7) no
O21 C21 1.129(15) ?
O22 C22 1.166(14) ?
O23 C23 1.177(9) ?
O211 C211 1.383(8) ?
O212 C221 1.404(10) ?
O213 C231 1.340(9) ?
O221 C241 1.353(9) ?
O222 C251 1.322(9) ?
O223 C261 1.368(8) ?
O231 C271 1.383(8) ?
O232 C281 1.385(7) ?
O233 C291 1.371(7) ?

loop_
_geom_torsion_atom_site_label_1
_geom_torsion_atom_site_label_2
_geom_torsion_atom_site_label_3
_geom_torsion_atom_site_label_4
_geom_torsion
C13 Mo1 P11 O113 -126.9(3)
C12 Mo1 P11 O113 148.4(5)
C11 Mo1 P11 O113 88.(7)
P12 Mo1 P11 O113 -42.3(3)
P13 Mo1 P11 O113 52.8(3)
C13 Mo1 P11 O111 113.7(4)
C12 Mo1 P11 O111 28.9(5)
C11 Mo1 P11 O111 -32.(7)
P12 Mo1 P11 O111 -161.7(4)
P13 Mo1 P11 O111 -66.6(4)
C13 Mo1 P11 O112 -12.9(3)
C12 Mo1 P11 O112 -97.6(5)
C11 Mo1 P11 O112 -158.(7)
P12 Mo1 P11 O112 71.7(4)
P13 Mo1 P11 O112 166.8(3)
C13 Mo1 P12 O121 60.0(4)
C12 Mo1 P12 O121 68.(2)
C11 Mo1 P12 O121 150.6(5)
P11 Mo1 P12 O121 -31.8(4)
P13 Mo1 P12 O121 -120.7(4)
C13 Mo1 P12 O122 178.5(4)
C12 Mo1 P12 O122 -174.(2)
C11 Mo1 P12 O122 -90.8(5)
P11 Mo1 P12 O122 86.8(4)
P13 Mo1 P12 O122 -2.1(4)
C13 Mo1 P12 O123 -55.3(4)
C12 Mo1 P12 O123 -48.(2)
C11 Mo1 P12 O123 35.3(5)
P11 Mo1 P12 O123 -147.1(4)
P13 Mo1 P12 O123 124.0(4)
C13 Mo1 P13 O131 55.(9)
C12 Mo1 P13 O131 161.7(5)
C11 Mo1 P13 O131 79.6(5)
P12 Mo1 P13 O131 -16.7(4)
P11 Mo1 P13 O131 -102.2(4)
C13 Mo1 P13 O132 17.E1(8)
C12 Mo1 P13 O132 -82.2(5)
C11 Mo1 P13 O132 -164.4(5)
P12 Mo1 P13 O132 99.3(3)
P11 Mo1 P13 O132 13.8(3)
C13 Mo1 P13 O133 -66.(9)
C12 Mo1 P13 O133 40.8(5)
C11 Mo1 P13 O133 -41.4(5)
P12 Mo1 P13 O133 -137.7(3)
P11 Mo1 P13 O133 136.8(3)
O113 P11 O111 C111 -157.1(7)
O112 P11 O111 C111 101.6(8)
Mo1 P11 O111 C111 -30.4(9)
O113 P11 O112 C121 -124.1(7)
O111 P11 O112 C121 -23.8(8)
Mo1 P11 O112 C121 113.4(6)
O111 P11 O113 C131 -55.7(6)
O112 P11 O113 C131 47.8(6)
Mo1 P11 O113 C131 171.0(4)
O122 P12 O121 C141 113.5(8)
O123 P12 O121 C141 8.5(8)
Mo1 P12 O121 C141 -120.3(7)
O121 P12 O122 C151 -35.7(8)
O123 P12 O122 C151 63.6(8)
Mo1 P12 O122 C151 -161.9(5)
O121 P12 O123 C161 -156.7(7)
O122 P12 O123 C161 99.9(8)
Mo1 P12 O123 C161 -31.7(9)
O132 P13 O131 C171 161.9(7)
O133 P13 O131 C171 57.8(7)
Mo1 P13 O131 C171 -73.3(7)
O131 P13 O132 C181 -35.3(6)
O133 P13 O132 C181 62.6(6)
Mo1 P13 O132 C181 -166.1(4)
O131 P13 O133 C191 -176.6(6)
O132 P13 O133 C191 85.7(6)
Mo1 P13 O133 C191 -42.8(7)
C13 Mo1 C11 O11 -8.E1(3)
C12 Mo1 C11 O11 1.E1(3)
P12 Mo1 C11 O11 -16.E1(3)
P11 Mo1 C11 O11 7.E1(3)
P13 Mo1 C11 O11 10.E1(3)
C13 Mo1 C12 O12 35.(7)
C11 Mo1 C12 O12 -58.(7)
P12 Mo1 C12 O12 27.(9)
P11 Mo1 C12 O12 125.(7)
P13 Mo1 C12 O12 -145.(7)
C12 Mo1 C13 O13 -44.(5)
C11 Mo1 C13 O13 38.(5)
P12 Mo1 C13 O13 135.(5)
P11 Mo1 C13 O13 -140.(5)
P13 Mo1 C13 O13 63.(10)
P11 O111 C111 C116 127.7(6)
P11 O111 C111 C112 -55.6(8)
O111 C111 C112 C113 -176.6(4)
O111 C111 C116 C115 176.7(4)
P11 O112 C121 C126 -112.6(6)
P11 O112 C121 C122 69.3(7)
O112 C121 C122 C123 178.0(4)
O112 C121 C126 C125 -178.1(4)
P11 O113 C131 C136 85.9(6)
P11 O113 C131 C132 -94.8(5)
O113 C131 C132 C133 -179.3(4)
O113 C131 C136 C135 179.3(4)
P12 O121 C141 C146 86.2(7)
P12 O121 C141 C142 -97.1(7)
O121 C141 C142 C143 -176.8(4)
O121 C141 C146 C145 176.7(4)
P12 O122 C151 C156 93.0(6)
P12 O122 C151 C152 -88.1(7)
O122 C151 C152 C153 -178.9(4)
O122 C151 C156 C155 178.9(4)
P12 O123 C161 C162 106.3(6)
P12 O123 C161 C166 -76.1(8)
O123 C161 C162 C163 177.6(4)
O123 C161 C166 C165 -177.6(4)
P13 O131 C171 C172 -4.9(9)
P13 O131 C171 C176 173.1(5)
O131 C171 C172 C173 177.8(4)
O131 C171 C176 C175 -178.1(3)
P13 O132 C181 C182 -81.8(5)
P13 O132 C181 C186 99.5(5)
O132 C181 C182 C183 -178.7(3)
O132 C181 C186 C185 178.8(3)
P13 O133 C191 C192 -54.3(7)
P13 O133 C191 C196 127.8(5)
O133 C191 C192 C193 -177.9(4)
O133 C191 C196 C195 177.9(4)
C23 Mo2 P21 O212 53.7(5)
C22 Mo2 P21 O212 -31.0(6)
C21 Mo2 P21 O212 90.(3)
P22 Mo2 P21 O212 152.2(5)
P23 Mo2 P21 O212 -118.5(5)
C23 Mo2 P21 O211 -174.6(4)
C22 Mo2 P21 O211 100.6(6)
C21 Mo2 P21 O211 -138.(3)
P22 Mo2 P21 O211 -76.2(4)
P23 Mo2 P21 O211 13.1(4)
C23 Mo2 P21 O213 -58.9(4)
C22 Mo2 P21 O213 -143.6(6)
C21 Mo2 P21 O213 -22.(3)
P22 Mo2 P21 O213 39.6(4)
P23 Mo2 P21 O213 128.9(4)
C23 Mo2 P22 O221 -4.2(5)
C22 Mo2 P22 O221 119.(4)
C21 Mo2 P22 O221 80.8(6)
P21 Mo2 P22 O221 -91.3(5)
P23 Mo2 P22 O221 176.7(5)
C23 Mo2 P22 O223 -126.0(4)
C22 Mo2 P22 O223 -3.(4)
C21 Mo2 P22 O223 -41.1(6)
P21 Mo2 P22 O223 146.9(4)
P23 Mo2 P22 O223 54.8(4)
C23 Mo2 P22 O222 117.2(5)
C22 Mo2 P22 O222 -120.(4)
C21 Mo2 P22 O222 -157.8(6)
P21 Mo2 P22 O222 30.1(5)
P23 Mo2 P22 O222 -61.9(5)
C23 Mo2 P23 O233 -27.2(10)
C22 Mo2 P23 O233 -38.7(5)
C21 Mo2 P23 O233 -126.5(6)
P21 Mo2 P23 O233 57.9(4)
P22 Mo2 P23 O233 146.7(4)
C23 Mo2 P23 O232 -145.9(8)
C22 Mo2 P23 O232 -157.4(5)
C21 Mo2 P23 O232 114.8(6)
P21 Mo2 P23 O232 -60.8(4)
P22 Mo2 P23 O232 28.0(4)
C23 Mo2 P23 O231 92.3(9)
C22 Mo2 P23 O231 80.8(5)
C21 Mo2 P23 O231 -7.0(6)
P21 Mo2 P23 O231 177.3(4)
P22 Mo2 P23 O231 -93.9(4)
O212 P21 O211 C211 -57.6(8)
O213 P21 O211 C211 40.1(8)
Mo2 P21 O211 C211 163.0(5)
O211 P21 O212 C221 -94.6(8)
O213 P21 O212 C221 163.5(8)
Mo2 P21 O212 C221 41.7(10)
O212 P21 O213 C231 -9.5(9)
O211 P21 O213 C231 -115.6(8)
Mo2 P21 O213 C231 119.3(7)
O223 P22 O221 C241 124.1(9)
O222 P22 O221 C241 -130.0(9)
Mo2 P22 O221 C241 -3.1(11)
O221 P22 O222 C251 -47.7(12)
O223 P22 O222 C251 55.6(12)
Mo2 P22 O222 C251 177.6(9)
O221 P22 O223 C261 10.4(11)
O222 P22 O223 C261 -92.6(10)
Mo2 P22 O223 C261 145.4(8)
O233 P23 O231 C271 94.8(7)
O232 P23 O231 C271 -160.6(6)
Mo2 P23 O231 C271 -28.4(8)
O233 P23 O232 C281 99.3(7)
O231 P23 O232 C281 -5.2(8)
Mo2 P23 O232 C281 -138.1(5)
O232 P23 O233 C291 -32.6(8)
O231 P23 O233 C291 68.0(8)
Mo2 P23 O233 C291 -161.6(5)
C23 Mo2 C21 O21 28.(12)
C22 Mo2 C21 O21 113.(12)
P21 Mo2 C21 O21 -9.(14)
P22 Mo2 C21 O21 -71.(12)
P23 Mo2 C21 O21 -160.(12)
C23 Mo2 C22 O22 68.(12)
C21 Mo2 C22 O22 -18.(12)
P21 Mo2 C22 O22 155.(12)
P22 Mo2 C22 O22 -55.(15)
P23 Mo2 C22 O22 -113.(12)
C22 Mo2 C23 O23 -6.(6)
C21 Mo2 C23 O23 83.(6)
P21 Mo2 C23 O23 -103.(6)
P22 Mo2 C23 O23 169.(6)
P23 Mo2 C23 O23 -17.(6)
P21 O211 C211 C212 68.0(7)
P21 O211 C211 C216 -113.9(6)
O211 C211 C212 C213 178.2(4)
O211 C211 C216 C215 -178.1(4)
P21 O212 C221 C226 62.7(8)
P21 O212 C221 C222 -126.4(6)
O212 C221 C222 C223 -171.0(4)
O212 C221 C226 C225 170.9(4)
P21 O213 C231 C236 114.8(7)
P21 O213 C231 C232 -68.3(9)
O213 C231 C232 C233 -176.8(5)
O213 C231 C236 C235 176.9(5)
P22 O221 C241 C242 -77.3(9)
P22 O221 C241 C246 105.7(8)
O221 C241 C242 C243 -177.1(4)
O221 C241 C246 C245 177.1(4)
P22 O222 C251 C252 -124.4(9)
P22 O222 C251 C256 62.6(12)
O222 C251 C252 C253 -173.2(5)
O222 C251 C256 C255 173.0(5)
P22 O223 C261 C266 -85.7(10)
P22 O223 C261 C262 96.1(9)
O223 C261 C262 C263 178.2(4)
O223 C261 C266 C265 -178.2(4)
P23 O231 C271 C272 -61.9(7)
P23 O231 C271 C276 117.9(5)
O231 C271 C272 C273 179.8(4)
O231 C271 C276 C275 -179.8(4)
P23 O232 C281 C282 -111.8(6)
P23 O232 C281 C286 73.7(7)
O232 C281 C282 C283 -174.5(4)
O232 C281 C286 C285 174.6(4)
P23 O233 C291 C292 99.7(6)
P23 O233 C291 C296 -80.5(7)
O233 C291 C292 C293 179.8(4)
O233 C291 C296 C295 -179.8(4)
